data_1563670
loop_
_publ_author_name
'Suzuki, Yuto'
'GUTI\'ERREZ, MARIO'
'Tanaka, Senri'
'Gomez Garcia, Eduardo'
'Tohnai, Norimitsu'
'Yasuda, Nobuhiro'
'Matubayasi, Nobuyuki'
'Douhal, Abderrazzak'
'Hisaki, Ichiro'

_publ_section_title
;
 Construction of Isostructural Hydrogen-bonded Organic Frameworks:
 Limitations and Possibilities of Pore Expansion
;
_journal_name_full 'Chemical Science'
_journal_paper_doi 10.1039/D1SC02690A
_journal_year 2021
_chemical_formula_moiety 'C102 H60 N6 O12'
_chemical_formula_sum 'C102 H60 N6 O12'
_chemical_formula_weight 1561.56
_chemical_name_common TolHAT
_chemical_name_systematic
'4,4',4'',4''',4'''',4'''''-((dipyrazino[2,3-f:2',3'-h]quinoxaline-2,3,6,7,10,11-hexaylhexakis(benzene-4,1-diyl))hexakis(ethyne-2,1-diyl))hexabenzoic acid'
_space_group_crystal_system trigonal
_space_group_IT_number 167
_space_group_name_Hall '-R 3 2"c'
_space_group_name_H-M_alt 'R -3 c :H'
_atom_sites_solution_hydrogens geom
_atom_sites_solution_primary direct
_atom_sites_solution_secondary difmap
_audit_update_record
;
2021-04-30 deposited with the CCDC.	2021-06-21 downloaded from the CCDC.
;
_cell_angle_alpha 90.0000
_cell_angle_beta 90.0000
_cell_angle_gamma 120.0000
_cell_formula_units_Z 6
_cell_length_a 59.5294(11)
_cell_length_b 59.5294(11)
_cell_length_c 6.96369(19)
_cell_measurement_reflns_used 5371
_cell_measurement_temperature 90
_cell_measurement_theta_max 25.07
_cell_measurement_theta_min 1.56
_cell_volume 21371.4(8)
_computing_cell_refinement 'CrysAlisPro 1.171.39.46 (Rigaku OD, 2018)'
_computing_data_collection 'CrysAlisPro 1.171.39.46 (Rigaku OD, 2018)'
_computing_data_reduction 'CrysAlisPro 1.171.39.46 (Rigaku OD, 2018)'
_computing_molecular_graphics 'CrystalStructure 4.3'
_computing_publication_material 'CrystalStructure 4.3 (Rigaku, 2018)'
_computing_structure_refinement 'SHELXL Version 2018/1 (Sheldrick, 2008)'
_computing_structure_solution 'SHELXT Version 2014/5 (Sheldrick, 2014)'
_diffrn_ambient_temperature 90
_diffrn_measured_fraction_theta_full 1.000
_diffrn_measured_fraction_theta_max 0.937
_diffrn_measurement_device_type 'SPring-8 BL40XU, Pilatus100K, DECTRIS'
_diffrn_measurement_method \w
_diffrn_radiation_type synchrotron
_diffrn_radiation_wavelength 0.81106
_diffrn_reflns_av_R_equivalents 0.1398
_diffrn_reflns_av_unetI/netI 0.1082
_diffrn_reflns_Laue_measured_fraction_full 1.000
_diffrn_reflns_Laue_measured_fraction_max 0.937
_diffrn_reflns_limit_h_max 80
_diffrn_reflns_limit_h_min -79
_diffrn_reflns_limit_k_max 78
_diffrn_reflns_limit_k_min -76
_diffrn_reflns_limit_l_max 7
_diffrn_reflns_limit_l_min -9
_diffrn_reflns_number 66289
_diffrn_reflns_point_group_measured_fraction_full 1.000
_diffrn_reflns_point_group_measured_fraction_max 0.937
_diffrn_reflns_theta_full 29.120
_diffrn_reflns_theta_max 33.379
_diffrn_reflns_theta_min 1.561
_diffrn_standards_number 0
_exptl_absorpt_coefficient_mu 0.064
_exptl_absorpt_correction_T_max 1.000
_exptl_absorpt_correction_T_min 0.194
_exptl_absorpt_correction_type multi-scan
_exptl_absorpt_process_details
;
CrysAlisPro 1.171.39.46 (Rigaku Oxford Diffraction, 2018)
Empirical absorption correction using spherical harmonics,
 implemented in SCALE3 ABSPACK scaling algorithm.
;
_exptl_crystal_colour yellowishgreen
_exptl_crystal_density_diffrn 0.728
_exptl_crystal_density_method 'not measured'
_exptl_crystal_description needle
_exptl_crystal_F_000 4824.00
_exptl_crystal_recrystallization_method 'Re-crystallisation from solvent: N,N-dimethylacetamide, 1,2,4-trichlorobenzene'
_exptl_crystal_size_max 0.100
_exptl_crystal_size_mid 0.020
_exptl_crystal_size_min 0.020
_refine_diff_density_max 0.61
_refine_diff_density_min -0.49
_refine_ls_extinction_method none
_refine_ls_goodness_of_fit_ref 1.265
_refine_ls_hydrogen_treatment constr
_refine_ls_number_parameters 181
_refine_ls_number_reflns 5840
_refine_ls_number_restraints 31
_refine_ls_R_factor_all 0.1994
_refine_ls_R_factor_gt 0.1267
_refine_ls_shift/su_max 0.001
_refine_ls_structure_factor_coef Fsqd
_refine_ls_weighting_details 'w = 1/[\s^2^(Fo^2^)+(0.2000P)^2^] where P=(Fo^2^+2Fc^2^)/3'
_refine_ls_weighting_scheme calc
_refine_ls_wR_factor_gt 0.3874
_refine_ls_wR_factor_ref 0.4200
_reflns_Friedel_coverage 0.000
_reflns_number_gt 2556
_reflns_number_total 5840
_reflns_threshold_expression F^2^>2.0\s(F^2^)
_cod_data_source_file d1sc02690a2.cif
_cod_data_source_block TolHAT-1
_cod_original_sg_symbol_H-M 'R -3 c:H'
_cod_database_code 1563670

loop_
_space_group_symop_operation_xyz
'x, y, z'
'-y, x-y, z'
'-x+y, -x, z'
'-y, -x, z+1/2'
'x, x-y, z+1/2'
'-x+y, y, z+1/2'
'x+2/3, y+1/3, z+1/3'
'-y+2/3, x-y+1/3, z+1/3'
'-x+y+2/3, -x+1/3, z+1/3'
'-y+2/3, -x+1/3, z+5/6'
'x+2/3, x-y+1/3, z+5/6'
'-x+y+2/3, y+1/3, z+5/6'
'x+1/3, y+2/3, z+2/3'
'-y+1/3, x-y+2/3, z+2/3'
'-x+y+1/3, -x+2/3, z+2/3'
'-y+1/3, -x+2/3, z+7/6'
'x+1/3, x-y+2/3, z+7/6'
'-x+y+1/3, y+2/3, z+7/6'
'-x, -y, -z'
'y, -x+y, -z'
'x-y, x, -z'
'y, x, -z-1/2'
'-x, -x+y, -z-1/2'
'x-y, -y, -z-1/2'
'-x+2/3, -y+1/3, -z+1/3'
'y+2/3, -x+y+1/3, -z+1/3'
'x-y+2/3, x+1/3, -z+1/3'
'y+2/3, x+1/3, -z-1/6'
'-x+2/3, -x+y+1/3, -z-1/6'
'x-y+2/3, -y+1/3, -z-1/6'
'-x+1/3, -y+2/3, -z+2/3'
'y+1/3, -x+y+2/3, -z+2/3'
'x-y+1/3, x+2/3, -z+2/3'
'y+1/3, x+2/3, -z+1/6'
'-x+1/3, -x+y+2/3, -z+1/6'
'x-y+1/3, -y+2/3, -z+1/6'

loop_
_atom_site_label
_atom_site_type_symbol
_atom_site_fract_x
_atom_site_fract_y
_atom_site_fract_z
_atom_site_U_iso_or_equiv
_atom_site_adp_type
_atom_site_occupancy
_atom_site_site_symmetry_order
_atom_site_calc_flag
_atom_site_refinement_flags_posn
_atom_site_refinement_flags_adp
_atom_site_refinement_flags_occupancy
_atom_site_disorder_assembly
_atom_site_disorder_group
O1 O 0.35665(8) 0.14646(12) 0.4823(8) 0.154(2) Uani 1 1 d D . . . .
H1O H 0.341664 0.141907 0.442245 0.185 Uiso 1 1 calc R U . . .
O2 O 0.35767(7) 0.18305(13) 0.4808(6) 0.149(2) Uani 1 1 d D . . . .
H3O H 0.342410 0.173609 0.441542 0.179 Uiso 1 1 calc R U . . .
N1 N 0.61328(4) 0.30656(4) 1.0438(4) 0.0240(6) Uani 1 1 d . . . . .
C1 C 0.63879(5) 0.31887(5) 1.0764(4) 0.0214(7) Uani 1 1 d . . . . .
C2 C 0.60077(6) 0.28061(6) 1.0480(5) 0.0293(7) Uani 1 1 d . . . . .
C3 C 0.57441(6) 0.26701(6) 0.9745(5) 0.0336(8) Uani 1 1 d D . . . .
C4 C 0.56391(6) 0.24280(6) 0.8835(5) 0.0383(9) Uani 1 1 d D . . . .
H4 H 0.574320 0.235075 0.862172 0.046 Uiso 1 1 calc R U . . .
C5 C 0.53771(6) 0.22999(7) 0.8239(6) 0.0487(10) Uani 1 1 d D . . . .
H5 H 0.530486 0.213431 0.764747 0.058 Uiso 1 1 calc R U . . .
C6 C 0.52256(7) 0.24106(7) 0.8500(5) 0.0484(10) Uani 1 1 d D . . . .
C7 C 0.53357(6) 0.26629(7) 0.9272(5) 0.0438(9) Uani 1 1 d D . . . .
H7 H 0.523561 0.274645 0.935726 0.053 Uiso 1 1 calc R U . . .
C8 C 0.55898(5) 0.27880(6) 0.9902(4) 0.0292(8) Uani 1 1 d D . . . .
H8 H 0.566185 0.295614 1.045044 0.035 Uiso 1 1 calc R U . . .
C9 C 0.49528(8) 0.22815(8) 0.7905(6) 0.0567(11) Uani 1 1 d . . . . .
C10 C 0.47381(9) 0.21871(9) 0.7400(6) 0.0687(14) Uani 1 1 d . . . . .
C11 C 0.44739(9) 0.20689(11) 0.6808(7) 0.0795(16) Uani 1 1 d D . . . .
C12 C 0.43309(9) 0.18062(13) 0.6512(10) 0.108(2) Uani 1 1 d D . . . .
H12 H 0.441300 0.170534 0.665613 0.130 Uiso 1 1 calc R U . . .
C13 C 0.40658(9) 0.16804(13) 0.6001(8) 0.098(2) Uani 1 1 d D . . . .
H13 H 0.396751 0.149731 0.585800 0.118 Uiso 1 1 calc R U . . .
C14 C 0.39557(10) 0.18320(15) 0.5720(8) 0.107(2) Uani 1 1 d D . . . .
C15 C 0.40915(10) 0.20913(13) 0.6014(8) 0.0912(18) Uani 1 1 d D . . . .
H15 H 0.401066 0.219300 0.585225 0.109 Uiso 1 1 calc R U . . .
C16 C 0.43523(9) 0.22080(12) 0.6558(7) 0.0780(16) Uani 1 1 d D . . . .
H16 H 0.444708 0.239023 0.675726 0.094 Uiso 1 1 calc R U . . .
C17 C 0.36814(12) 0.16920(15) 0.5091(10) 0.100(2) Uani 1 1 d D . . . .

loop_
_atom_site_aniso_label
_atom_site_aniso_U_11
_atom_site_aniso_U_22
_atom_site_aniso_U_33
_atom_site_aniso_U_23
_atom_site_aniso_U_13
_atom_site_aniso_U_12
O1 0.039(2) 0.168(5) 0.211(6) -0.019(5) -0.058(3) 0.019(3)
O2 0.036(2) 0.257(7) 0.081(3) 0.007(3) -0.0038(19) 0.019(3)
N1 0.0144(12) 0.0174(12) 0.0389(15) -0.0022(11) -0.0020(11) 0.0070(10)
C1 0.0131(14) 0.0159(14) 0.0328(16) -0.0006(13) -0.0001(12) 0.0054(11)
C2 0.0200(16) 0.0268(17) 0.0397(18) 0.0037(14) 0.0067(14) 0.0107(14)
C3 0.0209(16) 0.0251(17) 0.046(2) 0.0068(15) 0.0016(15) 0.0049(14)
C4 0.0339(19) 0.0311(19) 0.044(2) -0.0005(16) -0.0039(16) 0.0116(16)
C5 0.0190(17) 0.037(2) 0.065(3) 0.0021(19) -0.0030(17) -0.0045(16)
C6 0.0262(19) 0.053(2) 0.047(2) -0.0053(19) -0.0032(17) 0.0056(18)
C7 0.0232(17) 0.056(2) 0.044(2) 0.0016(19) -0.0016(16) 0.0135(17)
C8 0.0186(15) 0.0326(18) 0.0356(18) -0.0023(15) -0.0022(13) 0.0123(14)
C9 0.033(2) 0.066(3) 0.056(3) 0.001(2) -0.0028(19) 0.015(2)
C10 0.043(3) 0.079(3) 0.057(3) -0.012(2) 0.003(2) 0.009(2)
C11 0.031(2) 0.107(4) 0.070(3) -0.003(3) 0.003(2) 0.012(3)
C12 0.036(3) 0.114(5) 0.126(5) -0.023(4) -0.012(3) 0.001(3)
C13 0.030(2) 0.131(5) 0.103(4) -0.001(4) -0.016(3) 0.018(3)
C14 0.036(3) 0.165(7) 0.077(4) 0.001(4) -0.001(3) 0.018(4)
C15 0.049(3) 0.117(5) 0.077(4) -0.003(3) 0.009(3) 0.018(3)
C16 0.038(3) 0.116(4) 0.068(3) 0.008(3) -0.003(2) 0.029(3)
C17 0.044(3) 0.116(5) 0.117(5) 0.004(4) -0.024(3) 0.024(4)

loop_
_atom_type_symbol
_atom_type_description
_atom_type_scat_dispersion_real
_atom_type_scat_dispersion_imag
_atom_type_scat_source
C C 0.0000 0.0000
;
International Tables for Crystallography
(Vol. C, Tables 4.2.6.8 and 6.1.1.4)
;
H H 0.0000 0.0000
;
International Tables for Crystallography
(Vol. C, Table 6.1.1.4)
;
N N 0.0000 0.0000
;
International Tables for Crystallography
(Vol. C, Tables 4.2.6.8 and 6.1.1.4)
;
O O 0.0000 0.0000
;
International Tables for Crystallography
(Vol. C, Tables 4.2.6.8 and 6.1.1.4)
;

loop_
_geom_angle_atom_site_label_1
_geom_angle_atom_site_label_2
_geom_angle_atom_site_label_3
_geom_angle
_geom_angle_site_symmetry_1
_geom_angle_site_symmetry_3
_geom_angle_publ_flag
C17 O1 H1O 109.5 . . ?
C17 O2 H3O 109.5 . . ?
C1 N1 C2 117.0(2) . . ?
N1 C1 C1 121.34(15) . 34_547 ?
N1 C1 C1 119.07(15) . 36_557 ?
C1 C1 C1 119.54(6) 34_547 36_557 ?
N1 C2 C2 119.63(17) . 34_547 ?
N1 C2 C3 117.3(3) . . ?
C2 C2 C3 123.09(18) 34_547 . ?
C4 C3 C8 118.6(3) . . ?
C4 C3 C2 122.3(3) . . ?
C8 C3 C2 119.1(3) . . ?
C3 C4 C5 119.4(3) . . ?
C3 C4 H4 120.3 . . ?
C5 C4 H4 120.3 . . ?
C6 C5 C4 121.1(3) . . ?
C6 C5 H5 119.5 . . ?
C4 C5 H5 119.5 . . ?
C5 C6 C7 119.7(3) . . ?
C5 C6 C9 122.2(3) . . ?
C7 C6 C9 118.0(4) . . ?
C8 C7 C6 119.7(3) . . ?
C8 C7 H7 120.1 . . ?
C6 C7 H7 120.1 . . ?
C7 C8 C3 121.1(3) . . ?
C7 C8 H8 119.4 . . ?
C3 C8 H8 119.4 . . ?
C10 C9 C6 177.6(5) . . ?
C9 C10 C11 179.1(6) . . ?
C16 C11 C12 117.4(5) . . ?
C16 C11 C10 122.0(5) . . ?
C12 C11 C10 120.6(5) . . ?
C11 C12 C13 122.3(6) . . ?
C11 C12 H12 118.9 . . ?
C13 C12 H12 118.9 . . ?
C14 C13 C12 117.6(6) . . ?
C14 C13 H13 121.2 . . ?
C12 C13 H13 121.2 . . ?
C15 C14 C13 121.4(5) . . ?
C15 C14 C17 123.3(7) . . ?
C13 C14 C17 115.4(6) . . ?
C14 C15 C16 119.3(6) . . ?
C14 C15 H15 120.4 . . ?
C16 C15 H15 120.4 . . ?
C11 C16 C15 122.0(5) . . ?
C11 C16 H16 119.0 . . ?
C15 C16 H16 119.0 . . ?
O1 C17 O2 121.7(6) . . ?
O1 C17 C14 122.2(7) . . ?
O2 C17 C14 116.2(7) . . ?

loop_
_geom_bond_atom_site_label_1
_geom_bond_atom_site_label_2
_geom_bond_distance
_geom_bond_site_symmetry_2
_geom_bond_publ_flag
O1 C17 1.187(7) . ?
O1 H1O 0.8400 . ?
O2 C17 1.273(7) . ?
O2 H3O 0.8400 . ?
N1 C1 1.335(3) . ?
N1 C2 1.339(4) . ?
C1 C1 1.388(5) 34_547 ?
C1 C1 1.494(5) 36_557 ?
C2 C2 1.445(6) 34_547 ?
C2 C3 1.452(4) . ?
C3 C4 1.403(4) . ?
C3 C8 1.412(4) . ?
C4 C5 1.413(4) . ?
C4 H4 0.9500 . ?
C5 C6 1.369(5) . ?
C5 H5 0.9500 . ?
C6 C7 1.410(5) . ?
C6 C9 1.467(5) . ?
C7 C8 1.381(4) . ?
C7 H7 0.9500 . ?
C8 H8 0.9500 . ?
C9 C10 1.164(6) . ?
C10 C11 1.425(6) . ?
C11 C16 1.356(7) . ?
C11 C12 1.372(7) . ?
C12 C13 1.413(6) . ?
C12 H12 0.9500 . ?
C13 C14 1.368(8) . ?
C13 H13 0.9500 . ?
C14 C15 1.353(8) . ?
C14 C17 1.481(8) . ?
C15 C16 1.399(6) . ?
C15 H15 0.9500 . ?
C16 H16 0.9500 . ?

loop_
_geom_torsion_atom_site_label_1
_geom_torsion_atom_site_label_2
_geom_torsion_atom_site_label_3
_geom_torsion_atom_site_label_4
_geom_torsion
_geom_torsion_site_symmetry_1
_geom_torsion_site_symmetry_2
_geom_torsion_site_symmetry_3
_geom_torsion_site_symmetry_4
_geom_torsion_publ_flag
C2 N1 C1 C1 7.8(5) . . . 34_547 ?
C2 N1 C1 C1 -174.7(3) . . . 36_557 ?
C1 N1 C2 C2 10.6(5) . . . 34_547 ?
C1 N1 C2 C3 -167.6(3) . . . . ?
N1 C2 C3 C4 147.8(3) . . . . ?
C2 C2 C3 C4 -30.3(6) 34_547 . . . ?
N1 C2 C3 C8 -30.4(4) . . . . ?
C2 C2 C3 C8 151.4(4) 34_547 . . . ?
C8 C3 C4 C5 -4.9(5) . . . . ?
C2 C3 C4 C5 176.8(3) . . . . ?
C3 C4 C5 C6 1.3(5) . . . . ?
C4 C5 C6 C7 3.8(6) . . . . ?
C4 C5 C6 C9 -179.7(3) . . . . ?
C5 C6 C7 C8 -5.2(6) . . . . ?
C9 C6 C7 C8 178.1(3) . . . . ?
C6 C7 C8 C3 1.6(5) . . . . ?
C4 C3 C8 C7 3.5(5) . . . . ?
C2 C3 C8 C7 -178.2(3) . . . . ?
C16 C11 C12 C13 -1.2(9) . . . . ?
C10 C11 C12 C13 177.4(5) . . . . ?
C11 C12 C13 C14 2.9(9) . . . . ?
C12 C13 C14 C15 -3.3(9) . . . . ?
C12 C13 C14 C17 177.0(5) . . . . ?
C13 C14 C15 C16 2.0(9) . . . . ?
C17 C14 C15 C16 -178.3(5) . . . . ?
C12 C11 C16 C15 -0.2(8) . . . . ?
C10 C11 C16 C15 -178.7(5) . . . . ?
C14 C15 C16 C11 -0.2(8) . . . . ?
C15 C14 C17 O1 179.2(7) . . . . ?
C13 C14 C17 O1 -1.1(10) . . . . ?
C15 C14 C17 O2 0.8(9) . . . . ?
C13 C14 C17 O2 -179.5(6) . . . . ?
